data_4123345
loop_
_publ_author_name
'Jaffe, Adam'
'Lin, Yu'
'Mao, Wendy L.'
'Karunadasa, Hemamala I.'

_publ_section_title
;
 Pressure-Induced Conductivity and Yellow-to-Black Piezochromism in a
 Layered Cu-Cl Hybrid Perovskite.
;
_journal_issue 4
_journal_name_full 'Journal of the American Chemical Society'
_journal_page_first 1673
_journal_page_last 1678
_journal_paper_doi 10.1021/ja512396m
_journal_volume 137
_journal_year 2015
_chemical_formula_moiety 'Cl4 Cu, C6 H18 N2 O2'
_chemical_formula_sum 'C6 H18 Cl4 Cu N2 O2'
_chemical_formula_weight 355.56
_chemical_name_systematic
;
 ?
;
_space_group_crystal_system orthorhombic
_space_group_IT_number 56
_space_group_name_Hall '-P 2ab 2ac'
_space_group_name_H-M_alt 'P c c n'
_symmetry_space_group_name_Hall '-P 2ab 2ac'
_symmetry_space_group_name_H-M 'P c c n'
_atom_sites_solution_hydrogens geom
_audit_creation_method SHELXL-2013
_cell_angle_alpha 90
_cell_angle_beta 90
_cell_angle_gamma 90
_cell_formula_units_Z 4
_cell_length_a 23.650(7)
_cell_length_b 7.604(2)
_cell_length_c 7.623(2)
_cell_measurement_temperature 300(2)
_cell_volume 1370.9(7)
_computing_structure_refinement 'SHELXL-2013 (Sheldrick, 2013)'
_diffrn_ambient_temperature 300(2)
_diffrn_measured_fraction_theta_full 0.999
_diffrn_measured_fraction_theta_max 0.999
_diffrn_radiation_wavelength 0.7749
_diffrn_reflns_av_R_equivalents 0.0886
_diffrn_reflns_av_unetI/netI 0.0637
_diffrn_reflns_Laue_measured_fraction_full 0.999
_diffrn_reflns_Laue_measured_fraction_max 0.999
_diffrn_reflns_limit_h_max 28
_diffrn_reflns_limit_h_min -28
_diffrn_reflns_limit_k_max 9
_diffrn_reflns_limit_k_min -9
_diffrn_reflns_limit_l_max 9
_diffrn_reflns_limit_l_min -9
_diffrn_reflns_number 12863
_diffrn_reflns_point_group_measured_fraction_full 0.999
_diffrn_reflns_point_group_measured_fraction_max 0.999
_diffrn_reflns_theta_full 27.706
_diffrn_reflns_theta_max 27.830
_diffrn_reflns_theta_min 3.068
_exptl_absorpt_coefficient_mu 2.983
_exptl_absorpt_correction_T_max 0.7466
_exptl_absorpt_correction_T_min 0.6460
_exptl_absorpt_correction_type multi-scan
_exptl_absorpt_process_details 'SADABS V2008/1 (Bruker AXS Inc.)'
_exptl_crystal_density_diffrn 1.723
_exptl_crystal_F_000 724
_exptl_crystal_size_max 0.050
_exptl_crystal_size_mid 0.030
_exptl_crystal_size_min 0.002
_refine_diff_density_max 0.280
_refine_diff_density_min -0.385
_refine_diff_density_rms 0.071
_refine_ls_extinction_method none
_refine_ls_goodness_of_fit_ref 1.046
_refine_ls_hydrogen_treatment constr
_refine_ls_matrix_type full
_refine_ls_number_parameters 71
_refine_ls_number_reflns 1249
_refine_ls_number_restraints 0
_refine_ls_restrained_S_all 1.046
_refine_ls_R_factor_all 0.0405
_refine_ls_R_factor_gt 0.0302
_refine_ls_shift/su_max 0.001
_refine_ls_shift/su_mean 0.000
_refine_ls_structure_factor_coef Fsqd
_refine_ls_weighting_details 'w=1/[\s^2^(Fo^2^)+(0.0117P)^2^+0.5395P] where P=(Fo^2^+2Fc^2^)/3'
_refine_ls_weighting_scheme calc
_refine_ls_wR_factor_gt 0.0723
_refine_ls_wR_factor_ref 0.0793
_reflns_Friedel_coverage 0.000
_reflns_number_gt 1011
_reflns_number_total 1249
_reflns_threshold_expression 'I > 2\s(I)'
_cod_data_source_file ja512396m_si_004.cif
_cod_data_source_block aj50a
_cod_depositor_comments 'Adding full bibliography for 4123342--4123345.cif.'
_cod_database_code 4123345
_shelx_space_group_comment
;
The symmetry employed for this shelxl refinement is uniquely defined
by the following loop, which should always be used as a source of
symmetry information in preference to the above space-group names.
They are only intended as comments.
;
_shelx_estimated_absorpt_t_min 0.865
_shelx_estimated_absorpt_t_max 0.994
_shelxl_version_number 2013-4

loop_
_space_group_symop_operation_xyz
'x, y, z'
'-x+1/2, -y+1/2, z'
'-x, y+1/2, -z+1/2'
'x+1/2, -y, -z+1/2'
'-x, -y, -z'
'x-1/2, y-1/2, -z'
'x, -y-1/2, z-1/2'
'-x-1/2, y, z-1/2'

loop_
_atom_site_label
_atom_site_type_symbol
_atom_site_fract_x
_atom_site_fract_y
_atom_site_fract_z
_atom_site_U_iso_or_equiv
_atom_site_adp_type
_atom_site_occupancy
_atom_site_site_symmetry_order
_atom_site_calc_flag
_atom_site_refinement_flags_posn
_atom_site_refinement_flags_adp
_atom_site_refinement_flags_occupancy
Cu1 Cu 0.5000 0.0000 0.5000 0.03047(18) Uani 1 2 d S . P
Cl2 Cl 0.51003(3) 0.20267(9) 0.27696(9) 0.0367(2) Uani 1 1 d . . .
Cl1 Cl 0.40431(3) 0.03690(10) 0.49528(10) 0.0425(2) Uani 1 1 d . . .
O1 O 0.69987(8) -0.1243(3) 0.0862(2) 0.0375(5) Uani 1 1 d . . .
C1 C 0.63343(14) 0.0668(4) -0.0407(4) 0.0447(8) Uani 1 1 d . . .
H1A H 0.6213 0.1885 -0.0465 0.054 Uiso 1 1 calc R U .
H1B H 0.6467 0.0329 -0.1563 0.054 Uiso 1 1 calc R U .
C2 C 0.68066(14) 0.0511(4) 0.0864(5) 0.0468(8) Uani 1 1 d . . .
H2A H 0.7112 0.1295 0.0534 0.056 Uiso 1 1 calc R U .
H2B H 0.6678 0.0834 0.2029 0.056 Uiso 1 1 calc R U .
C3 C 0.74101(14) -0.1564(5) 0.2205(4) 0.0477(8) Uani 1 1 d . . .
H3A H 0.7250 -0.1269 0.3340 0.057 Uiso 1 1 calc R U .
H3B H 0.7737 -0.0817 0.2013 0.057 Uiso 1 1 calc R U .
N1 N 0.58485(12) -0.0444(4) 0.0083(3) 0.0429(7) Uani 1 1 d . . .
H1C H 0.5966 -0.1540 0.0269 0.064 Uiso 1 1 calc R U .
H1D H 0.5595 -0.0438 -0.0781 0.064 Uiso 1 1 calc R U .
H1E H 0.5690 -0.0026 0.1057 0.064 Uiso 1 1 calc R U .

loop_
_atom_site_aniso_label
_atom_site_aniso_U_11
_atom_site_aniso_U_22
_atom_site_aniso_U_33
_atom_site_aniso_U_23
_atom_site_aniso_U_13
_atom_site_aniso_U_12
Cu1 0.0323(3) 0.0287(3) 0.0303(3) 0.00728(19) 0.00036(19) 0.00141(19)
Cl2 0.0466(4) 0.0327(4) 0.0309(4) 0.0080(3) 0.0002(3) 0.0004(3)
Cl1 0.0340(5) 0.0346(4) 0.0589(5) 0.0067(4) -0.0012(3) 0.0011(3)
O1 0.0338(12) 0.0418(13) 0.0368(11) -0.0047(9) -0.0047(9) 0.0026(9)
C1 0.043(2) 0.0375(18) 0.0536(19) 0.0094(15) 0.0027(15) 0.0028(14)
C2 0.040(2) 0.043(2) 0.057(2) -0.0036(16) -0.0005(16) -0.0037(15)
C3 0.0425(19) 0.064(2) 0.0371(16) -0.0084(14) -0.0093(14) 0.0090(16)
N1 0.0348(15) 0.0391(15) 0.0549(17) -0.0058(12) -0.0045(11) 0.0036(11)

loop_
_atom_type_symbol
_atom_type_description
_atom_type_scat_dispersion_real
_atom_type_scat_dispersion_imag
_atom_type_scat_source
C C 0.0040 0.0020 'International Tables Vol C Tables 4.2.6.8 and 6.1.1.4'
H H 0.0000 0.0000 'International Tables Vol C Tables 4.2.6.8 and 6.1.1.4'
N N 0.0076 0.0040 'International Tables Vol C Tables 4.2.6.8 and 6.1.1.4'
O O 0.0132 0.0074 'International Tables Vol C Tables 4.2.6.8 and 6.1.1.4'
Cl Cl 0.1697 0.1896 'International Tables Vol C Tables 4.2.6.8 and 6.1.1.4'
Cu Cu 0.2913 1.4803 'International Tables Vol C Tables 4.2.6.8 and 6.1.1.4'

loop_
_geom_angle_atom_site_label_1
_geom_angle_atom_site_label_2
_geom_angle_atom_site_label_3
_geom_angle
_geom_angle_site_symmetry_1
_geom_angle_site_symmetry_3
Cl1 Cu1 Cl1 180.0 . 5_656
Cl1 Cu1 Cl2 90.47(3) . .
Cl1 Cu1 Cl2 89.53(3) 5_656 .
Cl1 Cu1 Cl2 89.53(3) . 5_656
Cl1 Cu1 Cl2 90.47(3) 5_656 5_656
Cl2 Cu1 Cl2 180.0 . 5_656
C2 O1 C3 112.3(2) . .
N1 C1 C2 112.0(3) . .
O1 C2 C1 108.6(3) . .
O1 C3 C3 110.9(3) . 2_645

loop_
_geom_bond_atom_site_label_1
_geom_bond_atom_site_label_2
_geom_bond_distance
_geom_bond_site_symmetry_2
Cu1 Cl1 2.2805(10) .
Cu1 Cl1 2.2806(10) 5_656
Cu1 Cl2 2.3070(8) .
Cu1 Cl2 2.3070(8) 5_656
O1 C2 1.409(4) .
O1 C3 1.433(3) .
C1 N1 1.475(4) .
C1 C2 1.484(5) .
C3 C3 1.486(7) 2_645
